data_7230551
loop_
_publ_author_name
'Singh, Anoop'
'Mir, Nisar A.'
'Choudhary, Sachin'
'Singh, Deepika'
'Sharma, Preetika'
'Kant, Rajni'
'Kumar, Indresh'

_publ_section_title
;
 One-pot sequential multicomponent reaction between in situ generated
 aldimines and succinaldehyde: facile synthesis of substituted
 pyrrole-3-carbaldehydes and applications towards medicinally important
 fused heterocycles
;
_journal_issue 28
_journal_name_full 'RSC Advances'
_journal_page_first 15448
_journal_paper_doi 10.1039/C8RA01637B
_journal_volume 8
_journal_year 2018
_chemical_formula_moiety 'C26 H19 Cl N2 O3 S'
_chemical_formula_sum 'C26 H19 Cl N2 O3 S'
_chemical_formula_weight 474.94
_chemical_name_systematic
;
 ?
;
_space_group_IT_number 14
_symmetry_cell_setting monoclinic
_symmetry_space_group_name_Hall '-P 2yn'
_symmetry_space_group_name_H-M 'P 1 21/n 1'
_atom_sites_solution_hydrogens geom
_atom_sites_solution_primary direct
_atom_sites_solution_secondary difmap
_audit_creation_method SHELXL-97
_audit_update_record
;
2016-04-01 deposited with the CCDC.
2018-04-19 downloaded from the CCDC.
;
_cell_angle_alpha 90.00
_cell_angle_beta 96.432(7)
_cell_angle_gamma 90.00
_cell_formula_units_Z 4
_cell_length_a 9.9462(7)
_cell_length_b 15.4122(9)
_cell_length_c 15.2477(11)
_cell_measurement_reflns_used 2754
_cell_measurement_temperature 293(2)
_cell_measurement_theta_max 27.6100
_cell_measurement_theta_min 4.1020
_cell_volume 2322.7(3)
_computing_cell_refinement 'CrysAlisPro (Oxford Diffraction,2010)'
_computing_data_collection 'CrysAlisPro (Oxford Diffraction,2010)'
_computing_data_reduction 'CrysAlisPro (Oxford Diffraction,2010)'
_computing_molecular_graphics 'ORTEP3 (Farrugia, 2012)'
_computing_publication_material 'PLATON (Spek,2009)'
_computing_structure_refinement 'SHELXL-97 (Sheldrick, 2008)'
_computing_structure_solution 'SHELXS-97 (Sheldrick, 2008)'
_diffrn_ambient_temperature 293(2)
_diffrn_measured_fraction_theta_full 0.997
_diffrn_measured_fraction_theta_max 0.997
_diffrn_measurement_device_type 'Xcalibur, Sapphire3'
_diffrn_measurement_method 'omega scans'
_diffrn_radiation_monochromator graphite
_diffrn_radiation_source 'fine-focus sealed tube'
_diffrn_radiation_type MoK\a
_diffrn_radiation_wavelength 0.71073
_diffrn_reflns_av_R_equivalents 0.0407
_diffrn_reflns_av_sigmaI/netI 0.0576
_diffrn_reflns_limit_h_max 7
_diffrn_reflns_limit_h_min -12
_diffrn_reflns_limit_k_max 19
_diffrn_reflns_limit_k_min -17
_diffrn_reflns_limit_l_max 18
_diffrn_reflns_limit_l_min -15
_diffrn_reflns_number 10516
_diffrn_reflns_theta_full 26.00
_diffrn_reflns_theta_max 26.00
_diffrn_reflns_theta_min 3.70
_diffrn_standards_decay_% 0
_diffrn_standards_interval_count 0
_diffrn_standards_interval_time 0
_diffrn_standards_number 0
_exptl_absorpt_coefficient_mu 0.285
_exptl_absorpt_correction_T_max 1.00000
_exptl_absorpt_correction_T_min 0.62530
_exptl_absorpt_correction_type multi-scan
_exptl_absorpt_process_details 'Crys Alis RED'
_exptl_crystal_colour white
_exptl_crystal_density_diffrn 1.358
_exptl_crystal_density_method 'not measured'
_exptl_crystal_description block
_exptl_crystal_F_000 984
_exptl_crystal_size_max 0.30
_exptl_crystal_size_mid 0.20
_exptl_crystal_size_min 0.20
_refine_diff_density_max 0.277
_refine_diff_density_min -0.275
_refine_diff_density_rms 0.044
_refine_ls_extinction_coef 0.0011(5)
_refine_ls_extinction_expression Fc^*^=kFc[1+0.001xFc^2^\l^3^/sin(2\q)]^-1/4^
_refine_ls_extinction_method SHELXL
_refine_ls_goodness_of_fit_ref 1.017
_refine_ls_hydrogen_treatment mixed
_refine_ls_matrix_type full
_refine_ls_number_parameters 300
_refine_ls_number_reflns 4546
_refine_ls_number_restraints 0
_refine_ls_restrained_S_all 1.017
_refine_ls_R_factor_all 0.0945
_refine_ls_R_factor_gt 0.0515
_refine_ls_shift/su_max 0.002
_refine_ls_shift/su_mean 0.000
_refine_ls_structure_factor_coef Fsqd
_refine_ls_weighting_details 'calc w=1/[\s^2^(Fo^2^)+(0.0585P)^2^+0.1834P] where P=(Fo^2^+2Fc^2^)/3'
_refine_ls_weighting_scheme calc
_refine_ls_wR_factor_gt 0.1143
_refine_ls_wR_factor_ref 0.1347
_reflns_number_gt 2862
_reflns_number_total 4546
_reflns_threshold_expression >2sigma(I)
_cod_data_source_file c8ra01637b2.cif
_cod_data_source_block an0toh
_cod_original_sg_symbol_H-M p21/n
_cod_database_code 7230551

loop_
_symmetry_equiv_pos_as_xyz
'x, y, z'
'-x+1/2, y+1/2, -z+1/2'
'-x, -y, -z'
'x-1/2, -y-1/2, z-1/2'

loop_
_atom_site_label
_atom_site_type_symbol
_atom_site_fract_x
_atom_site_fract_y
_atom_site_fract_z
_atom_site_U_iso_or_equiv
_atom_site_adp_type
_atom_site_occupancy
_atom_site_symmetry_multiplicity
_atom_site_calc_flag
_atom_site_refinement_flags
Cl Cl -0.16363(12) -0.20983(7) 0.10171(7) 0.1059(4) Uani 1 1 d .
O1 O 0.59662(17) 0.12279(13) 0.20991(13) 0.0607(6) Uani 1 1 d .
O2 O 0.4258(2) 0.19136(12) 0.10010(13) 0.0599(6) Uani 1 1 d .
O3 O 0.4347(2) 0.08600(14) 0.62278(14) 0.0700(6) Uani 1 1 d .
N1 N 0.1585(2) -0.06370(14) 0.41642(14) 0.0440(5) Uani 1 1 d .
N2 N 0.35946(19) 0.13450(13) 0.24161(13) 0.0398(5) Uani 1 1 d .
S1 S 0.46419(7) 0.12539(4) 0.16344(5) 0.0465(2) Uani 1 1 d .
C1 C 0.1439(3) -0.11643(17) 0.26560(19) 0.0530(7) Uani 1 1 d .
H1 H 0.2363 -0.1072 0.2654 0.064 Uiso 1 1 calc R
C2 C 0.0664(3) -0.1504(2) 0.1915(2) 0.0659(9) Uani 1 1 d .
H2 H 0.1066 -0.1633 0.1408 0.079 Uiso 1 1 calc R
C3 C -0.0698(4) -0.16470(19) 0.1935(2) 0.0618(8) Uani 1 1 d .
C4 C -0.1322(3) -0.14502(18) 0.2666(2) 0.0591(8) Uani 1 1 d .
H4 H -0.2244 -0.1546 0.2670 0.071 Uiso 1 1 calc R
C5 C -0.0560(3) -0.11071(17) 0.33993(19) 0.0495(7) Uani 1 1 d .
H5 H -0.0972 -0.0970 0.3900 0.059 Uiso 1 1 calc R
C6 C 0.0806(3) -0.09688(16) 0.33889(17) 0.0419(6) Uani 1 1 d .
C7 C 0.1639(3) -0.10271(19) 0.49841(18) 0.0530(7) Uani 1 1 d .
H7 H 0.1153 -0.1516 0.5117 0.064 Uiso 1 1 calc R
C8 C 0.2513(3) -0.05832(19) 0.55602(18) 0.0511(7) Uani 1 1 d .
H8 H 0.2739 -0.0715 0.6154 0.061 Uiso 1 1 calc R
C9 C 0.3024(2) 0.01219(17) 0.50950(17) 0.0411(6) Uani 1 1 d .
C10 C 0.2432(2) 0.00684(16) 0.42231(16) 0.0381(6) Uani 1 1 d .
C11 C 0.3920(3) 0.07974(18) 0.54501(19) 0.0493(7) Uani 1 1 d .
H11 H 0.4191 0.1212 0.5063 0.059 Uiso 1 1 calc R
C12 C 0.3790(2) 0.07998(15) 0.31548(16) 0.0384(6) Uani 1 1 d .
H12 H 0.4626 0.0591 0.3401 0.046 Uiso 1 1 calc R
C13 C 0.2604(2) 0.06198(15) 0.34596(16) 0.0370(6) Uani 1 1 d .
C14 C 0.1549(2) 0.10546(15) 0.28876(16) 0.0370(6) Uani 1 1 d .
C15 C 0.0149(2) 0.11258(17) 0.28887(19) 0.0501(7) Uani 1 1 d .
H15 H -0.0288 0.0846 0.3317 0.060 Uiso 1 1 calc R
C16 C -0.0566(3) 0.1613(2) 0.2252(2) 0.0646(9) Uani 1 1 d .
H16 H -0.1499 0.1661 0.2245 0.078 Uiso 1 1 calc R
C17 C 0.0077(3) 0.2037(2) 0.1615(2) 0.0680(9) Uani 1 1 d .
H17 H -0.0438 0.2365 0.1190 0.082 Uiso 1 1 calc R
C18 C 0.1464(3) 0.19881(18) 0.15918(19) 0.0541(8) Uani 1 1 d .
H18 H 0.1890 0.2276 0.1164 0.065 Uiso 1 1 calc R
C19 C 0.2181(2) 0.14896(15) 0.22382(16) 0.0383(6) Uani 1 1 d .
C20 C 0.4248(2) 0.02286(16) 0.11735(17) 0.0419(6) Uani 1 1 d .
C21 C 0.3302(3) 0.01550(18) 0.04393(18) 0.0518(7) Uani 1 1 d .
H21 H 0.2902 0.0647 0.0170 0.062 Uiso 1 1 calc R
C22 C 0.2964(3) -0.0662(2) 0.01146(19) 0.0571(8) Uani 1 1 d .
H22 H 0.2338 -0.0714 -0.0383 0.068 Uiso 1 1 calc R
C23 C 0.3527(3) -0.14034(18) 0.05072(19) 0.0489(7) Uani 1 1 d .
C24 C 0.4468(3) -0.13085(19) 0.1240(2) 0.0568(8) Uani 1 1 d .
H24 H 0.4867 -0.1800 0.1510 0.068 Uiso 1 1 calc R
C25 C 0.4828(3) -0.05033(18) 0.15797(19) 0.0532(7) Uani 1 1 d .
H25 H 0.5455 -0.0453 0.2077 0.064 Uiso 1 1 calc R
C26 C 0.3136(3) -0.2292(2) 0.0155(2) 0.0699(9) Uani 1 1 d .
H26A H 0.2291 -0.2460 0.0354 0.105 Uiso 1 1 calc R
H26B H 0.3824 -0.2702 0.0366 0.105 Uiso 1 1 calc R
H26C H 0.3043 -0.2280 -0.0478 0.105 Uiso 1 1 calc R

loop_
_atom_site_aniso_label
_atom_site_aniso_U_11
_atom_site_aniso_U_22
_atom_site_aniso_U_33
_atom_site_aniso_U_23
_atom_site_aniso_U_13
_atom_site_aniso_U_12
Cl 0.1367(9) 0.0982(8) 0.0732(7) -0.0081(6) -0.0313(6) -0.0344(6)
O1 0.0366(10) 0.0695(14) 0.0761(14) -0.0107(11) 0.0075(9) -0.0154(9)
O2 0.0813(14) 0.0450(11) 0.0570(13) 0.0108(10) 0.0238(11) -0.0087(10)
O3 0.0907(16) 0.0642(14) 0.0491(13) -0.0063(11) -0.0186(11) 0.0015(11)
N1 0.0461(13) 0.0442(13) 0.0418(13) 0.0063(10) 0.0055(10) -0.0050(11)
N2 0.0367(12) 0.0398(12) 0.0422(12) 0.0059(10) 0.0012(9) -0.0038(10)
S1 0.0463(4) 0.0436(4) 0.0508(4) 0.0008(3) 0.0114(3) -0.0106(3)
C1 0.0538(17) 0.0493(17) 0.0582(19) -0.0047(15) 0.0162(14) -0.0057(14)
C2 0.089(2) 0.061(2) 0.0491(19) -0.0106(15) 0.0154(17) -0.0166(18)
C3 0.078(2) 0.0469(18) 0.057(2) 0.0009(15) -0.0099(17) -0.0108(16)
C4 0.0511(18) 0.0522(18) 0.072(2) 0.0057(16) -0.0033(16) -0.0067(15)
C5 0.0481(17) 0.0472(17) 0.0542(18) 0.0009(14) 0.0094(13) -0.0001(13)
C6 0.0452(16) 0.0358(14) 0.0440(16) 0.0037(12) 0.0019(12) -0.0032(12)
C7 0.0578(18) 0.0525(18) 0.0490(17) 0.0168(14) 0.0070(14) -0.0072(14)
C8 0.0549(18) 0.0563(18) 0.0420(16) 0.0140(14) 0.0055(13) 0.0039(14)
C9 0.0403(15) 0.0418(15) 0.0407(15) 0.0011(12) 0.0028(11) 0.0058(12)
C10 0.0369(14) 0.0374(14) 0.0397(15) 0.0044(11) 0.0034(11) 0.0028(12)
C11 0.0519(17) 0.0457(16) 0.0483(17) 0.0012(14) -0.0029(13) 0.0113(13)
C12 0.0364(14) 0.0376(14) 0.0396(14) 0.0028(12) -0.0034(11) 0.0017(11)
C13 0.0399(15) 0.0334(13) 0.0368(14) -0.0005(11) 0.0003(11) -0.0010(11)
C14 0.0370(14) 0.0327(13) 0.0403(14) 0.0001(11) 0.0000(11) 0.0014(11)
C15 0.0382(16) 0.0463(17) 0.066(2) 0.0044(14) 0.0082(13) 0.0010(13)
C16 0.0392(17) 0.059(2) 0.093(3) 0.0093(19) -0.0065(16) 0.0067(15)
C17 0.058(2) 0.057(2) 0.082(2) 0.0202(18) -0.0197(17) 0.0069(16)
C18 0.0566(19) 0.0493(17) 0.0543(18) 0.0145(14) -0.0028(14) -0.0015(14)
C19 0.0395(14) 0.0335(14) 0.0405(15) 0.0004(11) -0.0024(11) -0.0006(11)
C20 0.0410(15) 0.0420(15) 0.0429(16) 0.0009(12) 0.0059(12) -0.0034(12)
C21 0.0576(18) 0.0475(17) 0.0478(17) 0.0069(14) -0.0052(14) 0.0030(14)
C22 0.0608(18) 0.0597(19) 0.0480(17) -0.0049(15) -0.0061(14) -0.0041(16)
C23 0.0486(16) 0.0456(17) 0.0542(18) -0.0024(14) 0.0137(13) -0.0036(13)
C24 0.0650(19) 0.0432(17) 0.0602(19) 0.0062(15) -0.0014(15) 0.0070(14)
C25 0.0515(17) 0.0514(18) 0.0534(18) 0.0025(14) -0.0085(14) 0.0048(14)
C26 0.080(2) 0.0549(19) 0.076(2) -0.0140(17) 0.0149(18) -0.0163(17)

loop_
_atom_type_symbol
_atom_type_description
_atom_type_scat_dispersion_real
_atom_type_scat_dispersion_imag
_atom_type_scat_source
C C 0.0033 0.0016 'International Tables Vol C Tables 4.2.6.8 and 6.1.1.4'
H H 0.0000 0.0000 'International Tables Vol C Tables 4.2.6.8 and 6.1.1.4'
N N 0.0061 0.0033 'International Tables Vol C Tables 4.2.6.8 and 6.1.1.4'
O O 0.0106 0.0060 'International Tables Vol C Tables 4.2.6.8 and 6.1.1.4'
S S 0.1246 0.1234 'International Tables Vol C Tables 4.2.6.8 and 6.1.1.4'
Cl Cl 0.1484 0.1585 'International Tables Vol C Tables 4.2.6.8 and 6.1.1.4'

loop_
_geom_angle_atom_site_label_1
_geom_angle_atom_site_label_2
_geom_angle_atom_site_label_3
_geom_angle
C10 N1 C7 108.9(2)
C10 N1 C6 127.4(2)
C7 N1 C6 123.6(2)
C12 N2 C19 107.04(19)
C12 N2 S1 118.72(17)
C19 N2 S1 123.99(17)
O1 S1 O2 121.34(12)
O1 S1 N2 105.22(11)
O2 S1 N2 106.36(11)
O1 S1 C20 109.03(12)
O2 S1 C20 109.88(12)
N2 S1 C20 103.39(11)
C6 C1 C2 118.5(3)
C6 C1 H1 120.7
C2 C1 H1 120.7
C3 C2 C1 119.8(3)
C3 C2 H2 120.1
C1 C2 H2 120.1
C4 C3 C2 121.4(3)
C4 C3 Cl 119.5(3)
C2 C3 Cl 119.1(3)
C3 C4 C5 119.1(3)
C3 C4 H4 120.5
C5 C4 H4 120.5
C6 C5 C4 120.1(3)
C6 C5 H5 120.0
C4 C5 H5 120.0
C1 C6 C5 121.2(3)
C1 C6 N1 119.6(2)
C5 C6 N1 119.2(2)
C8 C7 N1 109.0(2)
C8 C7 H7 125.5
N1 C7 H7 125.5
C7 C8 C9 107.6(2)
C7 C8 H8 126.2
C9 C8 H8 126.2
C10 C9 C8 107.1(2)
C10 C9 C11 125.5(2)
C8 C9 C11 127.4(2)
N1 C10 C9 107.5(2)
N1 C10 C13 122.2(2)
C9 C10 C13 130.4(2)
O3 C11 C9 123.9(3)
O3 C11 H11 118.0
C9 C11 H11 118.0
C13 C12 N2 110.7(2)
C13 C12 H12 124.7
N2 C12 H12 124.7
C12 C13 C14 107.5(2)
C12 C13 C10 125.4(2)
C14 C13 C10 127.1(2)
C15 C14 C19 119.3(2)
C15 C14 C13 133.6(2)
C19 C14 C13 107.1(2)
C16 C15 C14 118.9(3)
C16 C15 H15 120.6
C14 C15 H15 120.6
C15 C16 C17 121.0(3)
C15 C16 H16 119.5
C17 C16 H16 119.5
C16 C17 C18 122.1(3)
C16 C17 H17 118.9
C18 C17 H17 118.9
C19 C18 C17 116.5(3)
C19 C18 H18 121.7
C17 C18 H18 121.7
C18 C19 C14 122.2(2)
C18 C19 N2 130.1(2)
C14 C19 N2 107.6(2)
C25 C20 C21 120.5(2)
C25 C20 S1 119.5(2)
C21 C20 S1 119.9(2)
C22 C21 C20 118.7(3)
C22 C21 H21 120.6
C20 C21 H21 120.6
C23 C22 C21 121.9(3)
C23 C22 H22 119.0
C21 C22 H22 119.0
C22 C23 C24 117.9(3)
C22 C23 C26 121.5(3)
C24 C23 C26 120.6(3)
C25 C24 C23 121.6(3)
C25 C24 H24 119.2
C23 C24 H24 119.2
C24 C25 C20 119.3(3)
C24 C25 H25 120.4
C20 C25 H25 120.4
C23 C26 H26A 109.5
C23 C26 H26B 109.5
H26A C26 H26B 109.5
C23 C26 H26C 109.5
H26A C26 H26C 109.5
H26B C26 H26C 109.5

loop_
_geom_bond_atom_site_label_1
_geom_bond_atom_site_label_2
_geom_bond_distance
Cl C3 1.739(3)
O1 S1 1.4245(19)
O2 S1 1.4247(19)
O3 C11 1.218(3)
N1 C10 1.372(3)
N1 C7 1.383(3)
N1 C6 1.433(3)
N2 C12 1.401(3)
N2 C19 1.420(3)
N2 S1 1.674(2)
S1 C20 1.756(3)
C1 C6 1.376(4)
C1 C2 1.397(4)
C1 H1 0.9300
C2 C3 1.375(4)
C2 H2 0.9300
C3 C4 1.369(4)
C4 C5 1.383(4)
C4 H4 0.9300
C5 C6 1.378(3)
C5 H5 0.9300
C7 C8 1.350(4)
C7 H7 0.9300
C8 C9 1.423(4)
C8 H8 0.9300
C9 C10 1.395(3)
C9 C11 1.436(4)
C10 C13 1.467(3)
C11 H11 0.9300
C12 C13 1.344(3)
C12 H12 0.9300
C13 C14 1.451(3)
C14 C15 1.397(3)
C14 C19 1.401(3)
C15 C16 1.362(4)
C15 H15 0.9300
C16 C17 1.385(4)
C16 H16 0.9300
C17 C18 1.386(4)
C17 H17 0.9300
C18 C19 1.383(3)
C18 H18 0.9300
C20 C25 1.382(4)
C20 C21 1.384(3)
C21 C22 1.381(4)
C21 H21 0.9300
C22 C23 1.379(4)
C22 H22 0.9300
C23 C24 1.383(4)
C23 C26 1.506(4)
C24 C25 1.377(4)
C24 H24 0.9300
C25 H25 0.9300
C26 H26A 0.9600
C26 H26B 0.9600
C26 H26C 0.9600

loop_
_geom_torsion_atom_site_label_1
_geom_torsion_atom_site_label_2
_geom_torsion_atom_site_label_3
_geom_torsion_atom_site_label_4
_geom_torsion
C12 N2 S1 O1 -46.7(2)
C19 N2 S1 O1 172.71(18)
C12 N2 S1 O2 -176.63(17)
C19 N2 S1 O2 42.8(2)
C12 N2 S1 C20 67.6(2)
C19 N2 S1 C20 -73.0(2)
C6 C1 C2 C3 -1.0(4)
C1 C2 C3 C4 1.1(5)
C1 C2 C3 Cl -178.2(2)
C2 C3 C4 C5 -0.5(4)
Cl C3 C4 C5 178.8(2)
C3 C4 C5 C6 -0.1(4)
C2 C1 C6 C5 0.4(4)
C2 C1 C6 N1 178.7(2)
C4 C5 C6 C1 0.2(4)
C4 C5 C6 N1 -178.2(2)
C10 N1 C6 C1 53.9(4)
C7 N1 C6 C1 -122.6(3)
C10 N1 C6 C5 -127.8(3)
C7 N1 C6 C5 55.7(3)
C10 N1 C7 C8 -0.3(3)
C6 N1 C7 C8 176.7(2)
N1 C7 C8 C9 0.7(3)
C7 C8 C9 C10 -0.8(3)
C7 C8 C9 C11 176.0(3)
C7 N1 C10 C9 -0.1(3)
C6 N1 C10 C9 -177.1(2)
C7 N1 C10 C13 179.8(2)
C6 N1 C10 C13 2.8(4)
C8 C9 C10 N1 0.5(3)
C11 C9 C10 N1 -176.3(2)
C8 C9 C10 C13 -179.3(2)
C11 C9 C10 C13 3.8(4)
C10 C9 C11 O3 174.6(3)
C8 C9 C11 O3 -1.6(4)
C19 N2 C12 C13 -1.8(3)
S1 N2 C12 C13 -148.42(18)
N2 C12 C13 C14 1.0(3)
N2 C12 C13 C10 179.9(2)
N1 C10 C13 C12 -124.3(3)
C9 C10 C13 C12 55.6(4)
N1 C10 C13 C14 54.5(4)
C9 C10 C13 C14 -125.7(3)
C12 C13 C14 C15 -177.8(3)
C10 C13 C14 C15 3.2(4)
C12 C13 C14 C19 0.2(3)
C10 C13 C14 C19 -178.7(2)
C19 C14 C15 C16 0.5(4)
C13 C14 C15 C16 178.4(3)
C14 C15 C16 C17 -0.4(4)
C15 C16 C17 C18 0.1(5)
C16 C17 C18 C19 0.2(4)
C17 C18 C19 C14 -0.1(4)
C17 C18 C19 N2 -176.7(3)
C15 C14 C19 C18 -0.2(4)
C13 C14 C19 C18 -178.6(2)
C15 C14 C19 N2 177.1(2)
C13 C14 C19 N2 -1.3(3)
C12 N2 C19 C18 178.9(3)
S1 N2 C19 C18 -36.7(4)
C12 N2 C19 C14 1.9(3)
S1 N2 C19 C14 146.31(18)
O1 S1 C20 C25 28.6(3)
O2 S1 C20 C25 163.8(2)
N2 S1 C20 C25 -83.0(2)
O1 S1 C20 C21 -155.3(2)
O2 S1 C20 C21 -20.0(3)
N2 S1 C20 C21 93.2(2)
C25 C20 C21 C22 -0.8(4)
S1 C20 C21 C22 -177.0(2)
C20 C21 C22 C23 0.9(4)
C21 C22 C23 C24 -0.8(4)
C21 C22 C23 C26 179.1(3)
C22 C23 C24 C25 0.8(4)
C26 C23 C24 C25 -179.2(3)
C23 C24 C25 C20 -0.8(4)
C21 C20 C25 C24 0.8(4)
S1 C20 C25 C24 176.9(2)
